data_4304349
loop_
_publ_author_name
'Pei-Ying Lee'
'Lan-Chang Liang'

_publ_section_title
;
Nickel(II) Complexes Containing Bidentate Amido Phosphine Ligands Derived
from \a-Iminophosphorus Ylides: Synthesis and Structural Characterization
;
_journal_name_full 'Inorganic Chemistry'
_journal_page_first 749
_journal_page_last 758
_journal_paper_doi 10.1021/ic701836j
_journal_volume 47
_journal_year 2008
_chemical_compound_source 'Local laboratory'
_chemical_formula_moiety 'C34 H41 Br Cl2 N O P '
_chemical_formula_sum 'C34 H41 Br Cl2 N O P'
_chemical_formula_weight 661.492
_chemical_name_systematic
;
 ?
;
_space_group_IT_number 2
_symmetry_cell_setting triclinic
_symmetry_space_group_name_Hall '-P 1'
_symmetry_space_group_name_H-M 'P -1'
_audit_creation_method maXus
_cell_angle_alpha 79.6019(11)
_cell_angle_beta 83.6492(11)
_cell_angle_gamma 88.124(2)
_cell_formula_units_Z 2
_cell_length_a 9.8565(3)
_cell_length_b 11.3286(3)
_cell_length_c 15.5802(5)
_cell_measurement_reflns_used 14208
_cell_measurement_temperature 298
_cell_measurement_theta_max 25.028
_cell_measurement_theta_min 2.037
_cell_volume 1700.47(9)
_computing_cell_refinement 'HKL Scalepack (Otwinowski & Minor 1997)'
_computing_data_collection KappaCCD
_computing_data_reduction 'Denzo and Scalepak (Otwinowski & Minor, 1997)'
_computing_structure_refinement 'SHELXL-97 (Sheldrick, 1997)'
_diffrn_measured_fraction_theta_full 0.984
_diffrn_measured_fraction_theta_max 0.984
_diffrn_measurement_device KappaCCD
_diffrn_measurement_method CCD
_diffrn_orient_matrix_type X=UH
_diffrn_orient_matrix_UB_11 0.03262
_diffrn_orient_matrix_UB_12 -0.02626
_diffrn_orient_matrix_UB_13 0.09311
_diffrn_orient_matrix_UB_21 -0.00994
_diffrn_orient_matrix_UB_22 0.08525
_diffrn_orient_matrix_UB_23 0.02624
_diffrn_orient_matrix_UB_31 -0.06141
_diffrn_orient_matrix_UB_32 -0.02183
_diffrn_orient_matrix_UB_33 0.00769
_diffrn_radiation_source 'fine-focus sealed tube'
_diffrn_radiation_type ' MoK\a'
_diffrn_radiation_wavelength_id all
_diffrn_reflns_av_R_equivalents 0.044
_diffrn_reflns_limit_h_max 11
_diffrn_reflns_limit_h_min -11
_diffrn_reflns_limit_k_max 11
_diffrn_reflns_limit_k_min -13
_diffrn_reflns_limit_l_max 16
_diffrn_reflns_limit_l_min -18
_diffrn_reflns_number 11881
_diffrn_reflns_theta_full 25.05
_diffrn_reflns_theta_max 25.05
_diffrn_reflns_theta_min 2.06
_exptl_absorpt_coefficient_mu 1.439
_exptl_absorpt_correction_T_max 0.465
_exptl_absorpt_correction_T_min 0.385
_exptl_absorpt_correction_type multi-scan
_exptl_absorpt_process_details
;
multi-scan from symmetry-related measurements
 Sortav (Blessing 1995)
;
_exptl_crystal_colour Colourless
_exptl_crystal_density_diffrn 1.292
_exptl_crystal_density_method 'not measured'
_exptl_crystal_description Cube
_refine_diff_density_max 1.493
_refine_diff_density_min -1.088
_refine_diff_density_rms 0.146
_refine_ls_extinction_method none
_refine_ls_goodness_of_fit_ref 2.232
_refine_ls_hydrogen_treatment refxyz
_refine_ls_matrix_type full
_refine_ls_number_parameters 361
_refine_ls_number_reflns 5940
_refine_ls_number_restraints 0
_refine_ls_restrained_S_all 2.232
_refine_ls_R_factor_all 0.1519
_refine_ls_R_factor_gt 0.1146
_refine_ls_shift/su_max 0.744
_refine_ls_shift/su_mean 0.031
_refine_ls_structure_factor_coef Fsqd
_refine_ls_weighting_details 'calc w=1/[\s^2^(Fo^2^)+ (0.1000P)^2^+0.0000P] where P=(Fo^2^+2Fc^2^)/3'
_refine_ls_weighting_scheme calc
_refine_ls_wR_factor_gt 0.3181
_refine_ls_wR_factor_ref 0.3463
_reflns_number_gt 4121
_reflns_number_total 5940
_reflns_threshold_expression >2sigma(I)
_cod_data_source_file ic701836j-file003_1.cif
_cod_data_source_block global
_cod_depositor_comments
;
The following automatic conversions were performed:
'_symmetry_cell_setting' value 'Triclinic' changed to 'triclinic'
according to '/home/saulius/struct/CIF-dictionaries/cif_core.dic'
dictionary named 'cif_core.dic' version 2.4.1 from 2010-06-29.

Automatic conversion script
Id: cif_fix_enum 1527 2010-12-29 10:47:43Z saulius 
;
_cod_original_sg_symbol_H-M 'P -1 '
_cod_original_formula_sum 'C34 H41 Br Cl2 N O P '
_cod_database_code 4304349

loop_
_symmetry_equiv_pos_as_xyz
+X,+Y,+Z
-X,-Y,-Z

loop_
_atom_site_label
_atom_site_type_symbol
_atom_site_fract_x
_atom_site_fract_y
_atom_site_fract_z
_atom_site_U_iso_or_equiv
_atom_site_adp_type
_atom_site_occupancy
_atom_site_symmetry_multiplicity
_atom_site_calc_flag
_atom_site_refinement_flags
_atom_site_disorder_assembly
_atom_site_disorder_group
Br1 Br 0.61746(12) 0.15195(9) 0.07720(8) 0.1231(6) Uani 1 1 d . . .
Cl1 Cl 0.5746(7) 0.9350(5) 0.3460(3) 0.252(3) Uani 1 1 d . . .
Cl2 Cl 0.4927(5) 0.7216(4) 0.3140(3) 0.1923(19) Uani 1 1 d . . .
P1 P 1.00533(14) 0.55866(12) 0.21645(9) 0.0454(5) Uani 1 1 d . . .
O1 O 0.3826(8) 0.9302(8) 0.1073(5) 0.145(3) Uani 1 1 d . . .
N1 N 0.7703(5) 0.2756(4) 0.2154(3) 0.0489(11) Uani 1 1 d . . .
C1 C 1.0158(7) 0.6102(5) 0.3180(4) 0.0570(16) Uani 1 1 d . . .
C2 C 1.1301(9) 0.5856(10) 0.3640(5) 0.102(3) Uani 1 1 d . . .
C3 C 1.1316(13) 0.6230(13) 0.4432(7) 0.130(4) Uani 1 1 d . . .
C4 C 1.0279(17) 0.6811(10) 0.4771(6) 0.123(4) Uani 1 1 d . . .
C5 C 0.9068(12) 0.7069(9) 0.4343(6) 0.109(3) Uani 1 1 d . . .
C6 C 0.9038(9) 0.6705(7) 0.3547(5) 0.081(2) Uani 1 1 d . . .
C7 C 0.9402(6) 0.6783(5) 0.1393(4) 0.0494(13) Uani 1 1 d . . .
C8 C 1.0262(7) 0.7487(5) 0.0735(4) 0.0572(15) Uani 1 1 d . . .
C9 C 0.9729(9) 0.8380(6) 0.0155(5) 0.0727(19) Uani 1 1 d . . .
C10 C 0.8359(10) 0.8605(6) 0.0207(5) 0.085(2) Uani 1 1 d . . .
C11 C 0.7489(8) 0.7939(6) 0.0836(5) 0.0742(19) Uani 1 1 d . . .
C12 C 0.8016(7) 0.7017(6) 0.1435(5) 0.0661(17) Uani 1 1 d . . .
C13 C 1.1757(6) 0.5195(6) 0.1731(4) 0.0545(15) Uani 1 1 d . . .
C14 C 1.2846(7) 0.5983(7) 0.1637(5) 0.0732(19) Uani 1 1 d . . .
C15 C 1.4123(8) 0.5622(11) 0.1283(6) 0.101(3) Uani 1 1 d . . .
C16 C 1.4303(8) 0.4494(11) 0.1059(6) 0.093(3) Uani 1 1 d . . .
C17 C 1.3266(8) 0.3769(8) 0.1155(5) 0.082(2) Uani 1 1 d . . .
C18 C 1.1988(7) 0.4092(6) 0.1488(4) 0.0646(17) Uani 1 1 d . . .
C19 C 0.8968(5) 0.4358(5) 0.2425(4) 0.0453(13) Uani 1 1 d . . .
C20 C 0.8375(5) 0.3796(4) 0.1862(3) 0.0421(12) Uani 1 1 d . . .
C21 C 0.8390(6) 0.4240(5) 0.0890(4) 0.0540(14) Uani 1 1 d . . .
C22 C 0.7686(6) 0.2098(5) 0.3037(4) 0.0488(14) Uani 1 1 d . . .
C23 C 0.8735(7) 0.1249(5) 0.3231(4) 0.0586(16) Uani 1 1 d . . .
C24 C 0.9843(7) 0.0993(6) 0.2551(5) 0.0689(18) Uani 1 1 d . . .
C25 C 1.1252(10) 0.0976(14) 0.2855(7) 0.144(5) Uani 1 1 d . . .
C26 C 0.9601(13) -0.0150(7) 0.2194(7) 0.129(4) Uani 1 1 d . . .
C27 C 0.8656(9) 0.0595(7) 0.4077(5) 0.077(2) Uani 1 1 d . . .
C28 C 0.7585(10) 0.0796(7) 0.4699(5) 0.086(2) Uani 1 1 d . . .
C29 C 0.6632(9) 0.1635(8) 0.4508(5) 0.084(2) Uani 1 1 d . . .
C30 C 0.6617(7) 0.2316(6) 0.3654(4) 0.0626(17) Uani 1 1 d . . .
C31 C 0.5485(7) 0.3231(7) 0.3439(5) 0.0731(19) Uani 1 1 d . . .
C32 C 0.4186(10) 0.2655(11) 0.3427(9) 0.131(4) Uani 1 1 d . . .
C33 C 0.5351(14) 0.4166(11) 0.4026(9) 0.143(5) Uani 1 1 d . . .
C34 C 0.490(2) 0.8729(12) 0.2858(9) 0.192(8) Uani 1 1 d . . .
H1A H 0.4367 0.9806 0.0607 0.174 Uiso 1 1 d R . .
H1B H 0.3596 0.9558 0.1627 0.174 Uiso 1 1 d R . .
H1 H 0.7200 0.2423 0.1763 0.059 Uiso 1 1 d R . .
H2 H 1.2068 0.5406 0.3427 0.122 Uiso 1 1 d R . .
H3 H 1.2096 0.6076 0.4757 0.156 Uiso 1 1 d R . .
H4 H 1.0283 0.7091 0.5317 0.147 Uiso 1 1 d R . .
H5 H 0.8323 0.7461 0.4635 0.130 Uiso 1 1 d R . .
H6 H 0.8251 0.6868 0.3231 0.097 Uiso 1 1 d R . .
H8 H 1.1232 0.7354 0.0711 0.069 Uiso 1 1 d R . .
H9 H 1.0310 0.8821 -0.0323 0.087 Uiso 1 1 d R . .
H10 H 0.7960 0.9239 -0.0186 0.102 Uiso 1 1 d R . .
H11 H 0.6521 0.8090 0.0879 0.089 Uiso 1 1 d R . .
H12 H 0.7403 0.6537 0.1873 0.079 Uiso 1 1 d R . .
H14 H 1.2688 0.6756 0.1803 0.088 Uiso 1 1 d R . .
H15 H 1.4872 0.6165 0.1202 0.122 Uiso 1 1 d R . .
H16 H 1.5204 0.4234 0.0865 0.112 Uiso 1 1 d R . .
H17 H 1.3405 0.3000 0.0979 0.099 Uiso 1 1 d R . .
H18 H 1.1243 0.3550 0.1539 0.078 Uiso 1 1 d R . .
H19 H 0.8709 0.4013 0.3028 0.054 Uiso 1 1 d R . .
H21A H 0.8892 0.4974 0.0757 0.065 Uiso 1 1 d R . .
H21B H 0.7475 0.4396 0.0738 0.065 Uiso 1 1 d R . .
H21C H 0.8827 0.3671 0.0558 0.065 Uiso 1 1 d R . .
H24 H 0.9823 0.1681 0.2091 0.083 Uiso 1 1 d R . .
H25A H 1.1928 0.0824 0.2393 0.172 Uiso 1 1 d R . .
H25B H 1.1309 0.0361 0.3363 0.172 Uiso 1 1 d R . .
H25C H 1.1409 0.1744 0.3001 0.172 Uiso 1 1 d R . .
H26A H 1.0327 -0.0266 0.1752 0.155 Uiso 1 1 d R . .
H26B H 0.8749 -0.0064 0.1943 0.155 Uiso 1 1 d R . .
H26C H 0.9563 -0.0831 0.2662 0.155 Uiso 1 1 d R . .
H27 H 0.9321 -0.0024 0.4229 0.093 Uiso 1 1 d R . .
H28 H 0.7613 0.0396 0.5295 0.103 Uiso 1 1 d R . .
H29 H 0.5893 0.1745 0.4944 0.101 Uiso 1 1 d R . .
H31 H 0.5724 0.3664 0.2855 0.088 Uiso 1 1 d R . .
H32A H 0.3504 0.3260 0.3279 0.158 Uiso 1 1 d R . .
H32B H 0.3942 0.2222 0.4010 0.158 Uiso 1 1 d R . .
H32C H 0.4245 0.2110 0.3018 0.158 Uiso 1 1 d R . .
H33A H 0.4625 0.4726 0.3879 0.172 Uiso 1 1 d R . .
H33B H 0.6187 0.4592 0.3992 0.172 Uiso 1 1 d R . .
H33C H 0.5140 0.3730 0.4612 0.172 Uiso 1 1 d R . .
H34A H 0.4251 0.9361 0.2710 0.231 Uiso 1 1 d R . .
H34B H 0.3841 0.8574 0.2801 0.231 Uiso 1 1 d R . .

loop_
_atom_site_aniso_label
_atom_site_aniso_U_11
_atom_site_aniso_U_22
_atom_site_aniso_U_33
_atom_site_aniso_U_23
_atom_site_aniso_U_13
_atom_site_aniso_U_12
Br1 0.1302(10) 0.1132(9) 0.1484(11) -0.0629(7) -0.0479(8) -0.0040(7)
Cl1 0.367(8) 0.228(5) 0.160(4) -0.022(4) 0.019(4) -0.189(6)
Cl2 0.224(4) 0.169(3) 0.191(4) -0.069(3) 0.023(3) -0.056(3)
P1 0.0515(8) 0.0440(8) 0.0412(8) -0.0053(6) -0.0075(6) -0.0100(6)
O1 0.146(6) 0.201(8) 0.085(5) -0.012(5) -0.019(4) -0.033(6)
N1 0.059(3) 0.048(2) 0.041(3) -0.003(2) -0.013(2) -0.014(2)
C1 0.082(4) 0.051(3) 0.039(3) -0.004(3) -0.013(3) -0.022(3)
C2 0.095(6) 0.154(9) 0.065(5) -0.031(5) -0.025(4) 0.004(6)
C3 0.129(9) 0.202(13) 0.081(7) -0.059(8) -0.040(6) -0.032(9)
C4 0.217(13) 0.102(7) 0.058(5) -0.024(5) -0.025(8) -0.056(8)
C5 0.155(9) 0.098(6) 0.074(6) -0.035(5) 0.013(6) -0.002(6)
C6 0.103(6) 0.085(5) 0.057(4) -0.020(4) -0.011(4) 0.004(4)
C7 0.063(4) 0.043(3) 0.043(3) -0.008(2) -0.007(2) -0.007(3)
C8 0.079(4) 0.046(3) 0.046(3) -0.004(3) -0.005(3) -0.007(3)
C9 0.098(6) 0.055(4) 0.060(4) 0.000(3) 0.000(4) -0.006(4)
C10 0.130(7) 0.051(4) 0.073(5) -0.002(4) -0.027(5) 0.016(4)
C11 0.079(4) 0.062(4) 0.079(5) -0.007(4) -0.014(4) 0.017(4)
C12 0.067(4) 0.059(4) 0.069(4) -0.008(3) 0.001(3) 0.006(3)
C13 0.051(3) 0.066(4) 0.046(3) -0.002(3) -0.014(3) -0.005(3)
C14 0.060(4) 0.086(5) 0.071(5) -0.004(4) -0.007(3) -0.015(4)
C15 0.058(5) 0.151(9) 0.083(6) 0.022(6) -0.012(4) -0.035(5)
C16 0.055(4) 0.143(9) 0.074(5) -0.004(6) -0.005(4) 0.021(5)
C17 0.063(5) 0.099(5) 0.082(5) -0.014(4) -0.003(4) 0.019(4)
C18 0.059(4) 0.071(4) 0.062(4) -0.007(3) -0.011(3) 0.009(3)
C19 0.057(3) 0.041(3) 0.038(3) -0.002(2) -0.009(2) -0.012(2)
C20 0.044(3) 0.039(3) 0.041(3) 0.001(2) -0.007(2) 0.001(2)
C21 0.062(3) 0.059(3) 0.040(3) -0.005(3) -0.010(3) -0.007(3)
C22 0.064(3) 0.043(3) 0.040(3) -0.004(2) -0.010(3) -0.013(3)
C23 0.075(4) 0.047(3) 0.052(4) 0.002(3) -0.014(3) -0.016(3)
C24 0.082(4) 0.059(4) 0.062(4) -0.001(3) -0.011(3) 0.006(3)
C25 0.091(7) 0.245(15) 0.100(8) -0.046(9) -0.018(6) 0.040(8)
C26 0.210(12) 0.069(5) 0.101(7) -0.028(5) 0.043(7) -0.033(6)
C27 0.103(5) 0.066(4) 0.061(5) 0.006(4) -0.030(4) 0.001(4)
C28 0.130(7) 0.069(5) 0.052(5) 0.016(4) -0.024(5) -0.004(5)
C29 0.106(6) 0.089(5) 0.052(4) -0.001(4) 0.004(4) -0.020(5)
C30 0.084(4) 0.062(4) 0.042(3) -0.003(3) -0.013(3) -0.018(3)
C31 0.073(4) 0.092(5) 0.051(4) -0.005(4) -0.006(3) 0.000(4)
C32 0.090(6) 0.154(10) 0.145(10) -0.006(8) -0.028(6) 0.007(7)
C33 0.163(10) 0.128(9) 0.163(11) -0.073(8) -0.066(9) 0.073(8)
C34 0.33(2) 0.136(10) 0.132(11) -0.035(9) -0.129(13) 0.058(12)

loop_
_atom_type_symbol
_atom_type_description
_atom_type_scat_dispersion_real
_atom_type_scat_dispersion_imag
_atom_type_scat_source
C C 0.0033 0.0016 'International Tables Vol C Tables 4.2.6.8 and 6.1.1.4'
H H 0.0000 0.0000 'International Tables Vol C Tables 4.2.6.8 and 6.1.1.4'
Br Br -0.2901 2.4595 'International Tables Vol C Tables 4.2.6.8 and 6.1.1.4'
Cl Cl 0.1484 0.1585 'International Tables Vol C Tables 4.2.6.8 and 6.1.1.4'
N N 0.0061 0.0033 'International Tables Vol C Tables 4.2.6.8 and 6.1.1.4'
O O 0.0106 0.0060 'International Tables Vol C Tables 4.2.6.8 and 6.1.1.4'
P P 0.1023 0.0942 'International Tables Vol C Tables 4.2.6.8 and 6.1.1.4'

loop_
_diffrn_radiation_wavelength
0.71073

loop_
_geom_angle_atom_site_label_1
_geom_angle_atom_site_label_2
_geom_angle_atom_site_label_3
_geom_angle
_geom_angle_site_symmetry_1
_geom_angle_site_symmetry_3
_geom_angle_publ_flag
C19 P1 C7 112.4(3) . . ?
C19 P1 C1 105.6(3) . . ?
C7 P1 C1 109.0(3) . . ?
C19 P1 C13 112.7(3) . . ?
C7 P1 C13 108.4(3) . . ?
C1 P1 C13 108.6(3) . . ?
C20 N1 C22 123.6(4) . . ?
C6 C1 C2 118.9(7) . . ?
C6 C1 P1 119.5(5) . . ?
C2 C1 P1 121.5(6) . . ?
C3 C2 C1 119.5(10) . . ?
C4 C3 C2 121.7(10) . . ?
C3 C4 C5 121.6(9) . . ?
C6 C5 C4 117.4(10) . . ?
C5 C6 C1 120.8(8) . . ?
C12 C7 C8 118.5(6) . . ?
C12 C7 P1 119.7(4) . . ?
C8 C7 P1 121.9(5) . . ?
C9 C8 C7 120.2(6) . . ?
C10 C9 C8 120.8(6) . . ?
C11 C10 C9 120.8(7) . . ?
C10 C11 C12 119.3(7) . . ?
C7 C12 C11 120.5(6) . . ?
C18 C13 C14 119.0(6) . . ?
C18 C13 P1 119.2(4) . . ?
C14 C13 P1 121.8(6) . . ?
C13 C14 C15 118.2(8) . . ?
C16 C15 C14 120.4(7) . . ?
C17 C16 C15 120.2(8) . . ?
C16 C17 C18 121.5(9) . . ?
C17 C18 C13 120.6(7) . . ?
C20 C19 P1 127.8(4) . . ?
N1 C20 C19 120.9(5) . . ?
N1 C20 C21 114.0(4) . . ?
C19 C20 C21 125.1(4) . . ?
C30 C22 C23 123.1(5) . . ?
C30 C22 N1 118.3(5) . . ?
C23 C22 N1 118.5(5) . . ?
C27 C23 C22 117.0(7) . . ?
C27 C23 C24 120.4(6) . . ?
C22 C23 C24 122.4(5) . . ?
C23 C24 C25 112.9(7) . . ?
C23 C24 C26 113.1(6) . . ?
C25 C24 C26 111.1(9) . . ?
C23 C27 C28 120.4(7) . . ?
C29 C28 C27 121.4(7) . . ?
C28 C29 C30 121.6(8) . . ?
C22 C30 C29 116.3(7) . . ?
C22 C30 C31 122.9(5) . . ?
C29 C30 C31 120.8(7) . . ?
C32 C31 C33 111.8(9) . . ?
C32 C31 C30 111.8(7) . . ?
C33 C31 C30 112.9(7) . . ?
Cl1 C34 Cl2 112.2(8) . . ?
H1A O1 H1B 120.0 . . ?
C20 N1 H1 119.6 . . ?
C22 N1 H1 116.8 . . ?
C3 C2 H2 118.9 . . ?
C1 C2 H2 121.5 . . ?
C4 C3 H3 117.4 . . ?
C2 C3 H3 120.9 . . ?
C3 C4 H4 122.6 . . ?
C5 C4 H4 115.8 . . ?
C6 C5 H5 124.5 . . ?
C4 C5 H5 118.0 . . ?
C5 C6 H6 120.5 . . ?
C1 C6 H6 118.7 . . ?
C9 C8 H8 120.4 . . ?
C7 C8 H8 119.4 . . ?
C10 C9 H9 119.0 . . ?
C8 C9 H9 120.1 . . ?
C11 C10 H10 116.8 . . ?
C9 C10 H10 122.4 . . ?
C10 C11 H11 121.5 . . ?
C12 C11 H11 119.2 . . ?
C7 C12 H12 120.1 . . ?
C11 C12 H12 119.4 . . ?
C13 C14 H14 119.3 . . ?
C15 C14 H14 122.5 . . ?
C16 C15 H15 120.7 . . ?
C14 C15 H15 118.9 . . ?
C17 C16 H16 120.5 . . ?
C15 C16 H16 119.2 . . ?
C16 C17 H17 119.0 . . ?
C18 C17 H17 119.5 . . ?
C17 C18 H18 119.7 . . ?
C13 C18 H18 119.7 . . ?
C20 C19 H19 112.2 . . ?
P1 C19 H19 119.9 . . ?
C20 C21 H21A 106.8 . . ?
C20 C21 H21B 110.2 . . ?
H21A C21 H21B 109.4 . . ?
C20 C21 H21C 111.5 . . ?
H21A C21 H21C 109.4 . . ?
H21B C21 H21C 109.4 . . ?
C23 C24 H24 103.8 . . ?
C25 C24 H24 105.5 . . ?
C26 C24 H24 109.9 . . ?
C24 C25 H25A 109.8 . . ?
C24 C25 H25B 109.9 . . ?
H25A C25 H25B 109.5 . . ?
C24 C25 H25C 108.5 . . ?
H25A C25 H25C 109.5 . . ?
H25B C25 H25C 109.6 . . ?
C24 C26 H26A 109.9 . . ?
C24 C26 H26B 108.6 . . ?
H26A C26 H26B 109.6 . . ?
C24 C26 H26C 109.8 . . ?
H26A C26 H26C 109.4 . . ?
H26B C26 H26C 109.4 . . ?
C23 C27 H27 119.8 . . ?
C28 C27 H27 119.7 . . ?
C29 C28 H28 119.6 . . ?
C27 C28 H28 118.4 . . ?
C28 C29 H29 119.8 . . ?
C30 C29 H29 118.4 . . ?
C32 C31 H31 106.4 . . ?
C33 C31 H31 105.7 . . ?
C30 C31 H31 107.7 . . ?
C31 C32 H32A 109.3 . . ?
C31 C32 H32B 106.7 . . ?
H32A C32 H32B 109.5 . . ?
C31 C32 H32C 112.3 . . ?
H32A C32 H32C 109.5 . . ?
H32B C32 H32C 109.5 . . ?
C31 C33 H33A 111.1 . . ?
C31 C33 H33B 111.6 . . ?
H33A C33 H33B 109.5 . . ?
C31 C33 H33C 105.7 . . ?
H33A C33 H33C 109.5 . . ?
H33B C33 H33C 109.4 . . ?
Cl1 C34 H34A 99.0 . . ?
Cl2 C34 H34A 138.2 . . ?
Cl1 C34 H34B 137.4 . . ?
Cl2 C34 H34B 81.9 . . ?
H34A C34 H34B 56.4 . . ?

loop_
_geom_bond_atom_site_label_1
_geom_bond_atom_site_label_2
_geom_bond_distance
_geom_bond_site_symmetry_2
_geom_bond_publ_flag
Cl1 C34 1.586(15) . ?
Cl2 C34 1.692(14) . ?
P1 C19 1.744(5) . ?
P1 C7 1.794(6) . ?
P1 C1 1.797(6) . ?
P1 C13 1.812(6) . ?
N1 C20 1.351(6) . ?
N1 C22 1.440(7) . ?
C1 C6 1.401(10) . ?
C1 C2 1.395(10) . ?
C2 C3 1.377(14) . ?
C3 C4 1.311(17) . ?
C4 C5 1.428(16) . ?
C5 C6 1.379(12) . ?
C7 C12 1.380(9) . ?
C7 C8 1.400(8) . ?
C8 C9 1.363(9) . ?
C9 C10 1.362(11) . ?
C10 C11 1.362(11) . ?
C11 C12 1.397(9) . ?
C13 C18 1.375(10) . ?
C13 C14 1.398(9) . ?
C14 C15 1.397(13) . ?
C15 C16 1.385(14) . ?
C16 C17 1.311(12) . ?
C17 C18 1.373(10) . ?
C19 C20 1.362(7) . ?
C20 C21 1.506(7) . ?
C22 C30 1.393(9) . ?
C22 C23 1.409(9) . ?
C23 C27 1.387(9) . ?
C23 C24 1.494(10) . ?
C24 C25 1.514(12) . ?
C24 C26 1.534(11) . ?
C27 C28 1.394(12) . ?
C28 C29 1.333(12) . ?
C29 C30 1.413(10) . ?
C30 C31 1.521(10) . ?
C31 C32 1.459(12) . ?
C31 C33 1.512(13) . ?
O1 H1A 0.9603 . ?
O1 H1B 0.9609 . ?
N1 H1 0.9600 . ?
C2 H2 0.9601 . ?
C3 H3 0.9609 . ?
C4 H4 0.9605 . ?
C5 H5 0.9597 . ?
C6 H6 0.9594 . ?
C8 H8 0.9606 . ?
C9 H9 0.9603 . ?
C10 H10 0.9599 . ?
C11 H11 0.9609 . ?
C12 H12 0.9606 . ?
C14 H14 0.9602 . ?
C15 H15 0.9594 . ?
C16 H16 0.9604 . ?
C17 H17 0.9608 . ?
C18 H18 0.9600 . ?
C19 H19 0.9599 . ?
C21 H21A 0.9598 . ?
C21 H21B 0.9604 . ?
C21 H21C 0.9599 . ?
C24 H24 0.9602 . ?
C25 H25A 0.9606 . ?
C25 H25B 0.9608 . ?
C25 H25C 0.9596 . ?
C26 H26A 0.9597 . ?
C26 H26B 0.9597 . ?
C26 H26C 0.9597 . ?
C27 H27 0.9601 . ?
C28 H28 0.9598 . ?
C29 H29 0.9605 . ?
C31 H31 0.9607 . ?
C32 H32A 0.9601 . ?
C32 H32B 0.9602 . ?
C32 H32C 0.9603 . ?
C33 H33A 0.9597 . ?
C33 H33B 0.9601 . ?
C33 H33C 0.9606 . ?
C34 H34A 0.9601 . ?
C34 H34B 1.0828 . ?

loop_
_cod_related_entry_id
_cod_related_entry_database
_cod_related_entry_code
1 ChemSpider 21196836
